data_2228967
loop_
_publ_author_name
'Eshtiagh-Hosseini, Hossein'
'Alfi, Nafiseh'
'Mirzaei, Masoud'
'Fanwick, Philip E.'

_publ_section_title
;
 Bis(2-amino-6-methylpyridinium)
 <i>trans</i>-diaquabis(pyrazine-2,3-dicarboxylato)cobaltate(II)
 octahydrate
;
_journal_coeditor_code BT5444
_journal_issue 2
_journal_name_full 'Acta Crystallographica Section E'
_journal_page_first m266
_journal_page_last m267
_journal_paper_doi 10.1107/S1600536811001127
_journal_volume 67
_journal_year 2011
_chemical_formula_iupac '(C6 H9 N2)2 [Co (C6 H2 N2 O4)2 (H2 O)2], 8H2 O'
_chemical_formula_moiety '2(C6 H9 N2 +), C12 H8 Co N4 O10 2-, 8 (H2 O)'
_chemical_formula_sum 'C24 H42 Co N8 O18'
_chemical_formula_weight 789.58
_chemical_name_systematic
;
Bis(2-amino-6-methylpyridinium)
<i>trans</i>-diaquabis(pyrazine-2,3-dicarboxylato)cobaltate(II)
octahydrate
;
_space_group_IT_number 2
_symmetry_cell_setting triclinic
_symmetry_space_group_name_Hall '-P 1'
_symmetry_space_group_name_H-M 'P -1'
_cell_angle_alpha 109.604(4)
_cell_angle_beta 90.424(5)
_cell_angle_gamma 105.524(4)
_cell_formula_units_Z 1
_cell_length_a 6.8570(4)
_cell_length_b 10.2348(5)
_cell_length_c 13.6403(10)
_cell_measurement_reflns_used 3181
_cell_measurement_temperature 150.0(2)
_cell_measurement_theta_max 71
_cell_measurement_theta_min 3
_cell_volume 863.89(10)
_computing_cell_refinement 'DENZO/SCALEPACK (Otwinowski & Minor, 1997)'
_computing_data_collection 'CrystalClear (Molecular Structure Corporation & Rigaku, 2001)'
_computing_data_reduction 'DENZO/SCALEPACK (Otwinowski & Minor, 1997)'
_computing_molecular_graphics
;
ORTEP (Johnson, 1976) and
PLATON (Spek, 2009)
;
_computing_publication_material 'SHELXL97 (Sheldrick, 2008) and local programs'
_computing_structure_refinement 'SHELXL97 (Sheldrick, 2008)'
_computing_structure_solution
;
SIR2004 (Burla <i>et al.</i>, 2005)
;
_diffrn_ambient_temperature 150.0(2)
_diffrn_measured_fraction_theta_full 0.9260
_diffrn_measured_fraction_theta_max 0.9260
_diffrn_measurement_device_type 'Rigaku RAPID II'
_diffrn_measurement_method \w
_diffrn_radiation_monochromator 'confocal optics'
_diffrn_radiation_type CU-K\a
_diffrn_radiation_wavelength 1.54184
_diffrn_reflns_av_R_equivalents 0.0360
_diffrn_reflns_av_sigmaI/netI 0.0214
_diffrn_reflns_limit_h_max 8
_diffrn_reflns_limit_h_min 0
_diffrn_reflns_limit_k_max 12
_diffrn_reflns_limit_k_min -12
_diffrn_reflns_limit_l_max 16
_diffrn_reflns_limit_l_min -16
_diffrn_reflns_number 19137
_diffrn_reflns_theta_full 71.9
_diffrn_reflns_theta_max 71.89
_diffrn_reflns_theta_min 3.46
_diffrn_standards_number 0
_exptl_absorpt_coefficient_mu 4.681
_exptl_absorpt_correction_T_max 0.5081
_exptl_absorpt_correction_T_min 0.2800
_exptl_absorpt_correction_type multi-scan
_exptl_absorpt_process_details '(SCALEPACK; Otwinowski & Minor, 1997)'
_exptl_crystal_colour brown
_exptl_crystal_density_diffrn 1.518
_exptl_crystal_density_method 'not measured'
_exptl_crystal_description chunk
_exptl_crystal_F_000 413
_exptl_crystal_size_max 0.20
_exptl_crystal_size_mid 0.18
_exptl_crystal_size_min 0.14
_refine_diff_density_max 0.23
_refine_diff_density_min -0.40
_refine_ls_extinction_method none
_refine_ls_goodness_of_fit_ref 1.043
_refine_ls_hydrogen_treatment mixed
_refine_ls_matrix_type full
_refine_ls_number_parameters 285
_refine_ls_number_reflns 3152
_refine_ls_number_restraints 0
_refine_ls_R_factor_all 0.030
_refine_ls_R_factor_gt 0.030
_refine_ls_shift/su_max 0.001
_refine_ls_structure_factor_coef Fsqd
_refine_ls_weighting_details 'w=1/[\s^2^(Fo^2^)+(0.0570P)^2^+0.2735P] where P=(Fo^2^+2Fc^2^)/3'
_refine_ls_weighting_scheme calc
_refine_ls_wR_factor_gt 0.087
_refine_ls_wR_factor_ref 0.087
_reflns_number_gt 3151
_reflns_number_total 3152
_reflns_threshold_expression >2.0\s(I)
_cod_data_source_file bt5444.cif
_cod_data_source_block I
_cod_original_cell_volume 863.89(9)
_cod_original_formula_sum 'C24 H42 Co1 N8 O18'
_cod_database_code 2228967
_cod_database_fobs_code 2228967

loop_
_symmetry_equiv_pos_as_xyz
'x, y, z'
'-x, -y, -z'

loop_
_atom_site_label
_atom_site_fract_x
_atom_site_fract_y
_atom_site_fract_z
_atom_site_U_iso_or_equiv
_atom_site_adp_type
_atom_site_calc_flag
_atom_site_refinement_flags
_atom_site_occupancy
_atom_site_disorder_assembly
_atom_site_disorder_group
Co1 1.0000 0.5000 0.0000 0.01861(12) Uani d S 1 . .
O1W 0.78751(19) 0.34893(13) -0.12293(10) 0.0281(3) Uani d . 1 . .
O21 0.79587(17) 0.45953(12) 0.10552(10) 0.0244(3) Uani d . 1 . .
O22 0.70494(18) 0.32395(14) 0.20508(10) 0.0309(3) Uani d . 1 . .
O2W 0.4756(2) 0.56148(13) 0.22356(12) 0.0277(3) Uani d . 1 . .
O31 0.97825(17) 0.20966(12) 0.31826(9) 0.0257(3) Uani d . 1 . .
O32 0.77764(18) 0.02378(12) 0.18707(10) 0.0278(3) Uani d . 1 . .
O3W 0.6610(2) 0.37101(15) 0.42401(11) 0.0318(3) Uani d . 1 . .
O4W 0.3166(2) 0.44434(16) 0.37295(12) 0.0307(3) Uani d . 1 . .
O5W 0.3645(2) 0.92255(14) 0.12233(11) 0.0301(3) Uani d . 1 . .
N1 1.08935(19) 0.33770(13) 0.03478(10) 0.0185(3) Uani d . 1 . .
N4 1.1850(2) 0.14113(14) 0.11111(11) 0.0212(3) Uani d . 1 . .
N11 0.82673(19) 0.07875(14) 0.46263(11) 0.0201(3) Uani d . 1 . .
N12 0.6818(2) -0.13230(16) 0.32292(12) 0.0243(3) Uani d . 1 . .
C2 0.9819(2) 0.29538(15) 0.10633(12) 0.0179(3) Uani d . 1 . .
C3 1.0303(2) 0.19613(16) 0.14422(13) 0.0188(3) Uani d . 1 . .
C5 1.2920(2) 0.18647(17) 0.04140(13) 0.0219(3) Uani d . 1 . .
C6 1.2436(2) 0.28428(17) 0.00249(13) 0.0213(3) Uani d . 1 . .
C12 0.7163(2) -0.06269(17) 0.42549(13) 0.0200(3) Uani d . 1 . .
C13 0.6442(2) -0.12847(18) 0.49910(14) 0.0240(4) Uani d . 1 . .
C14 0.6901(3) -0.0497(2) 0.60314(15) 0.0286(4) Uani d . 1 . .
C15 0.8071(3) 0.0960(2) 0.63821(14) 0.0281(4) Uani d . 1 . .
C16 0.8729(2) 0.15970(18) 0.56645(14) 0.0239(3) Uani d . 1 . .
C17 0.9948(3) 0.31426(18) 0.59367(16) 0.0307(4) Uani d . 1 . .
C21 0.8125(2) 0.36383(17) 0.14298(13) 0.0215(3) Uani d . 1 . .
C31 0.9158(2) 0.13968(17) 0.22335(13) 0.0211(3) Uani d . 1 . .
H5 1.4018 0.1516 0.0183 0.026 Uiso calc R 1 . .
H6 1.3200 0.3128 -0.0467 0.026 Uiso calc R 1 . .
H11 0.869(3) 0.117(2) 0.4202(17) 0.023(5) Uiso d . 1 . .
H13 0.5660 -0.2248 0.4768 0.029 Uiso calc R 1 . .
H14 0.6432 -0.0930 0.6518 0.034 Uiso calc R 1 . .
H15 0.8394 0.1485 0.7095 0.034 Uiso calc R 1 . .
H121 0.618(3) -0.223(3) 0.3014(17) 0.032(5) Uiso d . 1 . .
H122 0.716(3) -0.086(3) 0.2827(19) 0.035(6) Uiso d . 1 . .
H17A 1.1225 0.3185 0.5646 0.046 Uiso calc R 1 . .
H17B 1.0194 0.3600 0.6684 0.046 Uiso calc R 1 . .
H17C 0.9210 0.3636 0.5655 0.046 Uiso calc R 1 . .
H1W1 0.712(4) 0.374(3) -0.150(2) 0.044(7) Uiso d . 1 . .
H1W2 0.729(4) 0.263(3) -0.1249(19) 0.045(7) Uiso d . 1 . .
H2W1 0.561(4) 0.520(3) 0.191(2) 0.052(7) Uiso d . 1 . .
H2W2 0.431(4) 0.528(3) 0.260(2) 0.037(7) Uiso d . 1 . .
H3W1 0.728(4) 0.345(3) 0.378(2) 0.046(7) Uiso d . 1 . .
H3W2 0.564(4) 0.389(3) 0.399(2) 0.050(7) Uiso d . 1 . .
H4W1 0.300(4) 0.493(3) 0.430(2) 0.039(7) Uiso d . 1 . .
H4W2 0.219(4) 0.375(3) 0.356(2) 0.051(7) Uiso d . 1 . .
H5W1 0.478(4) 0.970(3) 0.145(2) 0.049(7) Uiso d . 1 . .
H5W2 0.304(4) 0.977(3) 0.125(2) 0.042(7) Uiso d . 1 . .

loop_
_atom_site_aniso_label
_atom_site_aniso_U_11
_atom_site_aniso_U_22
_atom_site_aniso_U_33
_atom_site_aniso_U_12
_atom_site_aniso_U_13
_atom_site_aniso_U_23
Co1 0.02261(19) 0.01812(18) 0.0174(2) 0.00806(13) 0.00137(13) 0.00745(14)
O1W 0.0329(6) 0.0208(6) 0.0290(8) 0.0054(5) -0.0089(5) 0.0086(5)
O21 0.0262(6) 0.0268(6) 0.0269(7) 0.0142(5) 0.0064(5) 0.0126(5)
O22 0.0295(6) 0.0455(7) 0.0302(8) 0.0197(5) 0.0137(5) 0.0219(6)
O2W 0.0279(6) 0.0239(6) 0.0322(8) 0.0108(5) 0.0006(5) 0.0083(6)
O31 0.0292(6) 0.0268(6) 0.0191(7) 0.0024(5) -0.0001(5) 0.0100(5)
O32 0.0292(6) 0.0258(6) 0.0242(7) -0.0011(5) -0.0008(5) 0.0105(5)
O3W 0.0355(7) 0.0367(7) 0.0249(8) 0.0124(6) 0.0078(6) 0.0113(6)
O4W 0.0306(7) 0.0281(6) 0.0273(9) 0.0037(6) 0.0009(5) 0.0058(6)
O5W 0.0247(6) 0.0248(6) 0.0455(9) 0.0092(5) 0.0019(5) 0.0166(6)
N1 0.0216(6) 0.0175(6) 0.0158(7) 0.0058(5) 0.0009(5) 0.0051(5)
N4 0.0232(6) 0.0203(6) 0.0211(8) 0.0084(5) 0.0008(5) 0.0069(5)
N11 0.0193(6) 0.0221(6) 0.0213(8) 0.0071(5) 0.0034(5) 0.0098(6)
N12 0.0257(7) 0.0217(7) 0.0235(9) 0.0014(6) 0.0001(6) 0.0098(6)
C2 0.0194(7) 0.0173(7) 0.0152(9) 0.0045(5) 0.0001(6) 0.0040(6)
C3 0.0193(7) 0.0178(7) 0.0167(9) 0.0035(5) -0.0015(6) 0.0042(6)
C5 0.0224(7) 0.0232(7) 0.0205(9) 0.0101(6) 0.0038(6) 0.0053(6)
C6 0.0233(7) 0.0223(7) 0.0192(9) 0.0081(6) 0.0061(6) 0.0070(6)
C12 0.0157(7) 0.0239(7) 0.0232(10) 0.0081(6) 0.0024(6) 0.0099(7)
C13 0.0206(7) 0.0264(8) 0.0288(11) 0.0072(6) 0.0056(6) 0.0139(7)
C14 0.0259(8) 0.0404(10) 0.0286(11) 0.0145(7) 0.0109(7) 0.0194(8)
C15 0.0276(8) 0.0383(9) 0.0201(10) 0.0159(7) 0.0057(7) 0.0072(8)
C16 0.0200(7) 0.0268(8) 0.0260(10) 0.0123(6) 0.0021(6) 0.0062(7)
C17 0.0326(9) 0.0248(8) 0.0312(11) 0.0111(7) -0.0016(7) 0.0031(7)
C21 0.0211(7) 0.0243(8) 0.0196(9) 0.0086(6) 0.0009(6) 0.0066(7)
C31 0.0214(7) 0.0220(7) 0.0230(10) 0.0079(6) 0.0019(6) 0.0104(7)

loop_
_atom_type_symbol
_atom_type_description
_atom_type_scat_dispersion_real
_atom_type_scat_dispersion_imag
_atom_type_scat_source
C C 0.0181 0.0091 'International Tables Vol C Tables 4.2.6.8 and 6.1.1.4'
H H 0.0000 0.0000 'International Tables Vol C Tables 4.2.6.8 and 6.1.1.4'
Co Co -2.3653 3.6143 'International Tables Vol C Tables 4.2.6.8 and 6.1.1.4'
N N 0.0311 0.0180 'International Tables Vol C Tables 4.2.6.8 and 6.1.1.4'
O O 0.0492 0.0322 'International Tables Vol C Tables 4.2.6.8 and 6.1.1.4'

loop_
_geom_angle_atom_site_label_1
_geom_angle_atom_site_label_2
_geom_angle_atom_site_label_3
_geom_angle_site_symmetry_1
_geom_angle_site_symmetry_2
_geom_angle_site_symmetry_3
_geom_angle
_geom_angle_publ_flag
O21 Co1 O21 2_765 . . 180.00(7) ?
O21 Co1 O1W 2_765 . . 90.50(5) ?
O21 Co1 O1W . . . 89.50(5) ?
O21 Co1 O1W 2_765 . 2_765 89.50(5) ?
O21 Co1 O1W . . 2_765 90.50(5) ?
O1W Co1 O1W . . 2_765 180.00(6) ?
O21 Co1 N1 2_765 . . 100.88(5) ?
O21 Co1 N1 . . . 79.12(5) ?
O1W Co1 N1 . . . 92.48(5) ?
O1W Co1 N1 2_765 . . 87.52(5) ?
O21 Co1 N1 2_765 . 2_765 79.12(5) ?
O21 Co1 N1 . . 2_765 100.88(5) ?
O1W Co1 N1 . . 2_765 87.52(5) ?
O1W Co1 N1 2_765 . 2_765 92.48(5) ?
N1 Co1 N1 . . 2_765 180.00(6) ?
Co1 O1W H1W1 . . . 119.7(19) ?
Co1 O1W H1W2 . . . 122.8(17) ?
H1W1 O1W H1W2 . . . 109(2) ?
C21 O21 Co1 . . . 116.29(10) ?
H2W1 O2W H2W2 . . . 110(3) ?
H3W1 O3W H3W2 . . . 108(3) ?
H4W1 O4W H4W2 . . . 104(3) ?
H5W1 O5W H5W2 . . . 106(3) ?
C6 N1 C2 . . . 118.50(13) ?
C6 N1 Co1 . . . 128.65(11) ?
C2 N1 Co1 . . . 112.57(10) ?
C5 N4 C3 . . . 117.44(13) ?
C12 N11 C16 . . . 123.77(15) ?
C12 N11 H11 . . . 117.9(15) ?
C16 N11 H11 . . . 118.3(15) ?
C12 N12 H121 . . . 117.3(15) ?
C12 N12 H122 . . . 119.2(16) ?
H121 N12 H122 . . . 123(2) ?
N1 C2 C3 . . . 120.37(14) ?
N1 C2 C21 . . . 116.14(13) ?
C3 C2 C21 . . . 123.47(14) ?
N4 C3 C2 . . . 121.24(14) ?
N4 C3 C31 . . . 114.49(13) ?
C2 C3 C31 . . . 124.27(14) ?
N4 C5 C6 . . . 121.69(14) ?
N4 C5 H5 . . . 119.20 ?
C6 C5 H5 . . . 119.20 ?
N1 C6 C5 . . . 120.75(14) ?
N1 C6 H6 . . . 119.60 ?
C5 C6 H6 . . . 119.60 ?
N12 C12 N11 . . . 119.07(15) ?
N12 C12 C13 . . . 123.23(15) ?
N11 C12 C13 . . . 117.70(15) ?
C14 C13 C12 . . . 119.36(15) ?
C14 C13 H13 . . . 120.30 ?
C12 C13 H13 . . . 120.30 ?
C13 C14 C15 . . . 121.07(16) ?
C13 C14 H14 . . . 119.50 ?
C15 C14 H14 . . . 119.50 ?
C16 C15 C14 . . . 119.19(17) ?
C16 C15 H15 . . . 120.40 ?
C14 C15 H15 . . . 120.40 ?
N11 C16 C15 . . . 118.88(15) ?
N11 C16 C17 . . . 116.76(16) ?
C15 C16 C17 . . . 124.35(17) ?
C16 C17 H17A . . . 109.50 ?
C16 C17 H17B . . . 109.50 ?
H17A C17 H17B . . . 109.50 ?
C16 C17 H17C . . . 109.50 ?
H17A C17 H17C . . . 109.50 ?
H17B C17 H17C . . . 109.50 ?
O22 C21 O21 . . . 125.85(15) ?
O22 C21 C2 . . . 118.38(14) ?
O21 C21 C2 . . . 115.77(13) ?
O32 C31 O31 . . . 126.69(15) ?
O32 C31 C3 . . . 116.34(15) ?
O31 C31 C3 . . . 116.80(13) ?

loop_
_geom_bond_atom_site_label_1
_geom_bond_atom_site_label_2
_geom_bond_site_symmetry_1
_geom_bond_site_symmetry_2
_geom_bond_distance
_geom_bond_publ_flag
Co1 O21 . 2_765 2.0790(12) ?
Co1 O21 . . 2.0790(11) ?
Co1 O1W . . 2.0841(12) ?
Co1 O1W . 2_765 2.0841(12) ?
Co1 N1 . . 2.1045(12) ?
Co1 N1 . 2_765 2.1045(12) ?
O1W H1W1 . . 0.77(3) ?
O1W H1W2 . . 0.86(3) ?
O21 C21 . . 1.2760(19) ?
O22 C21 . . 1.228(2) ?
O2W H2W1 . . 0.85(3) ?
O2W H2W2 . . 0.72(3) ?
O31 C31 . . 1.256(2) ?
O32 C31 . . 1.244(2) ?
O3W H3W1 . . 0.80(3) ?
O3W H3W2 . . 0.84(3) ?
O4W H4W1 . . 0.80(3) ?
O4W H4W2 . . 0.80(3) ?
O5W H5W1 . . 0.79(3) ?
O5W H5W2 . . 0.77(3) ?
N1 C6 . . 1.329(2) ?
N1 C2 . . 1.344(2) ?
N4 C5 . . 1.335(2) ?
N4 C3 . . 1.342(2) ?
N11 C12 . . 1.357(2) ?
N11 C16 . . 1.363(2) ?
N11 H11 . . 0.82(2) ?
N12 C12 . . 1.325(2) ?
N12 H121 . . 0.86(2) ?
N12 H122 . . 0.84(2) ?
C2 C3 . . 1.393(2) ?
C2 C21 . . 1.516(2) ?
C3 C31 . . 1.518(2) ?
C5 C6 . . 1.388(2) ?
C5 H5 . . 0.9300 ?
C6 H6 . . 0.9300 ?
C12 C13 . . 1.410(2) ?
C13 C14 . . 1.361(3) ?
C13 H13 . . 0.9300 ?
C14 C15 . . 1.404(3) ?
C14 H14 . . 0.9300 ?
C15 C16 . . 1.365(3) ?
C15 H15 . . 0.9300 ?
C16 C17 . . 1.494(2) ?
C17 H17A . . 0.9600 ?
C17 H17B . . 0.9600 ?
C17 H17C . . 0.9600 ?

loop_
_geom_hbond_atom_site_label_D
_geom_hbond_atom_site_label_H
_geom_hbond_atom_site_label_A
_geom_hbond_site_symmetry_D
_geom_hbond_site_symmetry_A
_geom_hbond_distance_DH
_geom_hbond_distance_HA
_geom_hbond_distance_DA
_geom_hbond_angle_DHA
_geom_hbond_publ_flag
N11 H11 O31 . . 0.82(2) 1.98(2) 2.794(3) 179(2) yes
N12 H121 O2W . 1_545 0.86(3) 2.05(2) 2.900(2) 170(2) yes
N12 H122 O32 . . 0.84(3) 1.97(3) 2.804(3) 176(2) yes
O1W H1W1 O2W . 2_665 0.78(3) 1.99(3) 2.770(3) 178(3) yes
O1W H1W2 O5W . 2_665 0.85(3) 1.85(3) 2.697(2) 172(3) yes
O2W H2W1 O21 . . 0.85(3) 2.10(3) 2.942(3) 168(3) yes
O2W H2W2 O4W . . 0.72(3) 2.07(3) 2.784(3) 176(2) yes
O3W H3W2 O4W . . 0.83(3) 1.99(3) 2.811(3) 167(3) yes
O4W H4W1 O3W . 2_666 0.80(3) 1.98(2) 2.755(2) 165(3) yes
O4W H4W2 O31 . 1_455 0.80(2) 1.94(2) 2.738(2) 178(3) yes
O5W H5W1 O32 . 1_565 0.79(2) 2.00(3) 2.767(2) 161(3) yes
O5W H5W2 N4 . 1_465 0.77(3) 2.11(3) 2.871(3) 167(3) yes

loop_
_geom_torsion_atom_site_label_1
_geom_torsion_atom_site_label_2
_geom_torsion_atom_site_label_3
_geom_torsion_atom_site_label_4
_geom_torsion_site_symmetry_1
_geom_torsion_site_symmetry_2
_geom_torsion_site_symmetry_3
_geom_torsion_site_symmetry_4
_geom_torsion
_geom_torsion_publ_flag
O21 Co1 O21 C21 2_765 . . . 11E1(5) ?
O1W Co1 O21 C21 . . . . 93.19(12) ?
O1W Co1 O21 C21 2_765 . . . -86.81(12) ?
N1 Co1 O21 C21 . . . . 0.57(11) ?
N1 Co1 O21 C21 2_765 . . . -179.43(11) ?
O21 Co1 N1 C6 2_765 . . . 3.94(14) ?
O21 Co1 N1 C6 . . . . -176.06(14) ?
O1W Co1 N1 C6 . . . . 94.93(14) ?
O1W Co1 N1 C6 2_765 . . . -85.07(14) ?
N1 Co1 N1 C6 2_765 . . . 9E1(6) ?
O21 Co1 N1 C2 2_765 . . . 177.76(10) ?
O21 Co1 N1 C2 . . . . -2.24(10) ?
O1W Co1 N1 C2 . . . . -91.26(11) ?
O1W Co1 N1 C2 2_765 . . . 88.74(11) ?
N1 Co1 N1 C2 2_765 . . . -10E1(6) ?
C6 N1 C2 C3 . . . . -0.9(2) ?
Co1 N1 C2 C3 . . . . -175.43(11) ?
C6 N1 C2 C21 . . . . 177.95(13) ?
Co1 N1 C2 C21 . . . . 3.44(16) ?
C5 N4 C3 C2 . . . . 0.7(2) ?
C5 N4 C3 C31 . . . . -179.98(13) ?
N1 C2 C3 N4 . . . . 0.4(2) ?
C21 C2 C3 N4 . . . . -178.37(14) ?
N1 C2 C3 C31 . . . . -178.80(14) ?
C21 C2 C3 C31 . . . . 2.4(2) ?
C3 N4 C5 C6 . . . . -1.4(2) ?
C2 N1 C6 C5 . . . . 0.3(2) ?
Co1 N1 C6 C5 . . . . 173.81(11) ?
N4 C5 C6 N1 . . . . 0.9(2) ?
C16 N11 C12 N12 . . . . -179.22(14) ?
C16 N11 C12 C13 . . . . 0.6(2) ?
N12 C12 C13 C14 . . . . 178.72(15) ?
N11 C12 C13 C14 . . . . -1.1(2) ?
C12 C13 C14 C15 . . . . 0.3(2) ?
C13 C14 C15 C16 . . . . 1.0(2) ?
C12 N11 C16 C15 . . . . 0.7(2) ?
C12 N11 C16 C17 . . . . -179.59(14) ?
C14 C15 C16 N11 . . . . -1.5(2) ?
C14 C15 C16 C17 . . . . 178.83(15) ?
Co1 O21 C21 O22 . . . . -179.10(14) ?
Co1 O21 C21 C2 . . . . 1.06(18) ?
N1 C2 C21 O22 . . . . 177.04(14) ?
C3 C2 C21 O22 . . . . -4.1(2) ?
N1 C2 C21 O21 . . . . -3.1(2) ?
C3 C2 C21 O21 . . . . 175.73(14) ?
N4 C3 C31 O32 . . . . -85.16(17) ?
C2 C3 C31 O32 . . . . 94.11(19) ?
N4 C3 C31 O31 . . . . 90.54(17) ?
C2 C3 C31 O31 . . . . -90.20(19) ?
